data_1572442
loop_
_publ_author_name
'Hosten, Eric Cyriel'
'Betz, Richard'

_publ_section_title
;
 Pyridinium tosylate
;
_journal_coeditor_code HB4482
_journal_issue 8
_journal_name_full IUCrData
_journal_paper_doi 10.1107/S2414314624008319
_journal_volume 9
_journal_year 2024
_chemical_formula_iupac 'C5 H6 N +, C7 H7 O3 S -'
_chemical_formula_moiety 'C5 H6 N +, C7 H7 O3 S -'
_chemical_formula_sum 'C12 H13 N O3 S'
_chemical_formula_weight 251.29
_chemical_name_common
;
Pyridinium tosylate
;
_chemical_name_systematic
;
Pyridinium 4-methylbenzenesulfonate
;
_space_group_crystal_system orthorhombic
_space_group_IT_number 19
_space_group_name_Hall 'P 2ac 2ab'
_space_group_name_H-M_alt 'P 21 21 21'
_atom_sites_solution_hydrogens mixed
_atom_sites_solution_primary direct
_atom_sites_solution_secondary difmap
_audit_creation_method SHELXL-2019/3
_cell_angle_alpha 90
_cell_angle_beta 90
_cell_angle_gamma 90
_cell_formula_units_Z 4
_cell_length_a 5.8868(2)
_cell_length_b 8.8927(4)
_cell_length_c 22.8226(9)
_cell_measurement_reflns_used 9608
_cell_measurement_temperature 200(2)
_cell_measurement_theta_max 28.32
_cell_measurement_theta_min 2.46
_cell_volume 1194.75(8)
_computing_cell_refinement
;
SAINT (Bruker, 2010)
;
_computing_data_collection
;
APEX2 (Bruker, 2010)
;
_computing_data_reduction
;
SAINT (Bruker, 2010)
;
_computing_molecular_graphics
;
SHELXTL (Sheldrick, 2008)
;
_computing_publication_material
;
SHELXTL (Sheldrick, 2008)
;
_computing_structure_refinement
;
SHELXL97 (Sheldrick, 2008)
;
_computing_structure_solution
;
SHELXS97 (Sheldrick, 2008)
;
_diffrn_ambient_temperature 200(2)
_diffrn_measured_fraction_theta_full 0.992
_diffrn_measured_fraction_theta_max 0.994
_diffrn_measurement_device_type 'Bruker APEXII CCD'
_diffrn_measurement_method '\f and \w scans'
_diffrn_radiation_monochromator graphite
_diffrn_radiation_source 'sealed tube'
_diffrn_radiation_type MoK\a
_diffrn_radiation_wavelength 0.71073
_diffrn_reflns_av_R_equivalents 0.0129
_diffrn_reflns_av_unetI/netI 0.0121
_diffrn_reflns_limit_h_max 7
_diffrn_reflns_limit_h_min -7
_diffrn_reflns_limit_k_max 11
_diffrn_reflns_limit_k_min -11
_diffrn_reflns_limit_l_max 30
_diffrn_reflns_limit_l_min -30
_diffrn_reflns_number 11137
_diffrn_reflns_theta_full 25.242
_diffrn_reflns_theta_max 28.323
_diffrn_reflns_theta_min 2.458
_exptl_absorpt_coefficient_mu 0.266
_exptl_absorpt_correction_T_max 1.0000
_exptl_absorpt_correction_T_min 0.9043
_exptl_absorpt_correction_type numerical
_exptl_absorpt_process_details
;
(SADABS; Krause <i>et al.</i>,  2015)
;
_exptl_crystal_colour colourless
_exptl_crystal_density_diffrn 1.397
_exptl_crystal_description block
_exptl_crystal_F_000 528
_exptl_crystal_size_max 0.573
_exptl_crystal_size_mid 0.392
_exptl_crystal_size_min 0.336
_refine_diff_density_max 0.270
_refine_diff_density_min -0.258
_refine_ls_abs_structure_details
;
 Refined as an inversion twin.
;
_refine_ls_abs_structure_Flack 0.21(8)
_refine_ls_extinction_method none
_refine_ls_goodness_of_fit_ref 1.082
_refine_ls_hydrogen_treatment mixed
_refine_ls_matrix_type full
_refine_ls_number_parameters 160
_refine_ls_number_reflns 2972
_refine_ls_number_restraints 0
_refine_ls_restrained_S_all 1.082
_refine_ls_R_factor_all 0.0275
_refine_ls_R_factor_gt 0.0266
_refine_ls_shift/su_max 0.001
_refine_ls_shift/su_mean 0.000
_refine_ls_structure_factor_coef Fsqd
_refine_ls_weighting_details 'w=1/[\s^2^(Fo^2^)+(0.0366P)^2^+0.2871P] where P=(Fo^2^+2Fc^2^)/3'
_refine_ls_weighting_scheme calc
_refine_ls_wR_factor_gt 0.0706
_refine_ls_wR_factor_ref 0.0715
_reflns_number_gt 2903
_reflns_number_total 2972
_reflns_threshold_expression 'I > 2\s(I)'
_cod_data_source_file hb4482.cif
_cod_data_source_block I
_cod_database_code 1572442
_shelx_space_group_comment
;
The symmetry employed for this shelxl refinement is uniquely defined
by the following loop, which should always be used as a source of
symmetry information in preference to the above space-group names.
They are only intended as comments.
;
_shelx_estimated_absorpt_t_min 0.794
_shelx_estimated_absorpt_t_max 0.872

loop_
_space_group_symop_operation_xyz
'x, y, z'
'-x+1/2, -y, z+1/2'
'-x, y+1/2, -z+1/2'
'x+1/2, -y+1/2, -z'

loop_
_atom_site_type_symbol
_atom_site_label
_atom_site_fract_x
_atom_site_fract_y
_atom_site_fract_z
_atom_site_U_iso_or_equiv
_atom_site_adp_type
_atom_site_calc_flag
_atom_site_occupancy
_atom_site_disorder_assembly
_atom_site_disorder_group
S S1 0.59831(7) 0.68244(5) 0.67195(2) 0.02552(11) Uani d 1 . .
O O11 0.5179(3) 0.56756(15) 0.71323(6) 0.0338(3) Uani d 1 . .
O O12 0.5035(3) 0.82991(15) 0.68422(6) 0.0367(3) Uani d 1 . .
O O13 0.8442(2) 0.68221(16) 0.66646(6) 0.0345(3) Uani d 1 . .
N N2 0.1743(3) 0.6291(2) 0.78954(7) 0.0330(4) Uani d 1 . .
C C11 0.4869(3) 0.62497(19) 0.60326(8) 0.0257(3) Uani d 1 . .
C C12 0.2780(3) 0.6787(2) 0.58477(9) 0.0335(4) Uani d 1 . .
H H12 0.200255 0.752191 0.607339 0.040 Uiso calc 1 . .
C C13 0.1821(4) 0.6250(3) 0.53319(10) 0.0390(5) Uani d 1 . .
H H13 0.039834 0.663586 0.520560 0.047 Uiso calc 1 . .
C C14 0.2902(4) 0.5162(2) 0.49988(9) 0.0357(4) Uani d 1 . .
C C15 0.5018(4) 0.4649(2) 0.51834(9) 0.0369(4) Uani d 1 . .
H H15 0.580051 0.392004 0.495557 0.044 Uiso calc 1 . .
C C16 0.6006(4) 0.5186(2) 0.56962(8) 0.0331(4) Uani d 1 . .
H H16 0.745310 0.482637 0.581603 0.040 Uiso calc 1 . .
C C17 0.1802(5) 0.4560(3) 0.44461(10) 0.0515(6) Uani d 1 . .
H H17A 0.185227 0.533185 0.413990 0.077 Uiso calc 1 . .
H H17B 0.021716 0.429478 0.452787 0.077 Uiso calc 1 . .
H H17C 0.262372 0.366456 0.431323 0.077 Uiso calc 1 . .
C C21 0.0159(4) 0.5375(2) 0.81078(9) 0.0345(4) Uani d 1 . .
H H21 0.032091 0.431632 0.806892 0.041 Uiso calc 1 . .
C C22 -0.1711(4) 0.5966(2) 0.83835(9) 0.0375(5) Uani d 1 . .
H H22 -0.286699 0.532290 0.853071 0.045 Uiso calc 1 . .
C C23 -0.1893(4) 0.7505(3) 0.84444(10) 0.0374(5) Uani d 1 . .
H H23 -0.317615 0.793002 0.863489 0.045 Uiso calc 1 . .
C C24 -0.0202(4) 0.8426(2) 0.82274(9) 0.0362(4) Uani d 1 . .
H H24 -0.029529 0.948643 0.827267 0.043 Uiso calc 1 . .
C C25 0.1609(4) 0.7788(2) 0.79463(9) 0.0351(5) Uani d 1 . .
H H25 0.277146 0.840648 0.778725 0.042 Uiso calc 1 . .
H H2 0.297(5) 0.594(3) 0.7673(12) 0.054(8) Uiso d 1 . .

loop_
_atom_site_aniso_label
_atom_site_aniso_U_11
_atom_site_aniso_U_22
_atom_site_aniso_U_33
_atom_site_aniso_U_12
_atom_site_aniso_U_13
_atom_site_aniso_U_23
S1 0.0293(2) 0.02035(18) 0.02696(19) 0.00397(16) 0.00644(17) 0.00092(16)
O11 0.0426(8) 0.0287(7) 0.0301(6) 0.0043(6) 0.0093(6) 0.0064(5)
O12 0.0488(8) 0.0249(6) 0.0364(7) 0.0115(6) 0.0066(6) -0.0023(6)
O13 0.0295(6) 0.0324(6) 0.0417(7) 0.0001(5) 0.0046(5) -0.0054(6)
N2 0.0307(8) 0.0418(9) 0.0265(7) 0.0042(7) 0.0012(6) -0.0062(7)
C11 0.0274(8) 0.0227(7) 0.0270(8) 0.0012(6) 0.0070(7) 0.0037(6)
C12 0.0261(8) 0.0338(9) 0.0407(10) 0.0044(8) 0.0068(7) 0.0008(9)
C13 0.0289(9) 0.0449(12) 0.0433(11) 0.0019(8) 0.0006(9) 0.0057(9)
C14 0.0388(11) 0.0389(11) 0.0294(9) -0.0051(9) 0.0009(8) 0.0073(8)
C15 0.0423(11) 0.0369(10) 0.0316(9) 0.0076(9) 0.0051(8) -0.0028(8)
C16 0.0341(9) 0.0337(9) 0.0316(8) 0.0104(8) 0.0041(8) -0.0001(7)
C17 0.0554(15) 0.0636(16) 0.0356(11) -0.0051(13) -0.0077(10) 0.0004(11)
C21 0.0447(11) 0.0244(9) 0.0345(9) -0.0013(8) -0.0069(8) -0.0036(7)
C22 0.0370(10) 0.0334(10) 0.0423(11) -0.0134(8) 0.0044(9) 0.0015(8)
C23 0.0315(10) 0.0385(11) 0.0422(11) 0.0040(8) 0.0039(9) -0.0069(9)
C24 0.0480(11) 0.0216(8) 0.0390(10) -0.0030(7) -0.0055(9) -0.0015(8)
C25 0.0370(11) 0.0377(10) 0.0305(9) -0.0133(8) 0.0000(8) 0.0050(7)

loop_
_atom_type_symbol
_atom_type_description
_atom_type_scat_dispersion_real
_atom_type_scat_dispersion_imag
_atom_type_scat_source
C C 0.0033 0.0016 'International Tables Vol C Tables 4.2.6.8 and 6.1.1.4'
H H 0.0000 0.0000 'International Tables Vol C Tables 4.2.6.8 and 6.1.1.4'
N N 0.0061 0.0033 'International Tables Vol C Tables 4.2.6.8 and 6.1.1.4'
O O 0.0106 0.0060 'International Tables Vol C Tables 4.2.6.8 and 6.1.1.4'
S S 0.1246 0.1234 'International Tables Vol C Tables 4.2.6.8 and 6.1.1.4'

loop_
_geom_angle_atom_site_label_1
_geom_angle_atom_site_label_2
_geom_angle_atom_site_label_3
_geom_angle_site_symmetry_1
_geom_angle_site_symmetry_3
_geom_angle
_geom_angle_publ_flag
O12 S1 O13 . . 113.63(9) ?
O12 S1 O11 . . 112.36(9) ?
O13 S1 O11 . . 112.06(9) ?
O12 S1 C11 . . 106.76(9) ?
O13 S1 C11 . . 106.96(8) ?
O11 S1 C11 . . 104.32(9) ?
C21 N2 C25 . . 122.43(19) ?
C21 N2 H2 . . 122.5(18) ?
C25 N2 H2 . . 114.9(18) ?
C12 C11 C16 . . 119.60(18) ?
C12 C11 S1 . . 119.87(14) ?
C16 C11 S1 . . 120.39(15) ?
C11 C12 C13 . . 120.01(19) ?
C11 C12 H12 . . 120.0 ?
C13 C12 H12 . . 120.0 ?
C14 C13 C12 . . 121.2(2) ?
C14 C13 H13 . . 119.4 ?
C12 C13 H13 . . 119.4 ?
C13 C14 C15 . . 118.3(2) ?
C13 C14 C17 . . 120.5(2) ?
C15 C14 C17 . . 121.3(2) ?
C16 C15 C14 . . 121.1(2) ?
C16 C15 H15 . . 119.5 ?
C14 C15 H15 . . 119.5 ?
C11 C16 C15 . . 119.79(19) ?
C11 C16 H16 . . 120.1 ?
C15 C16 H16 . . 120.1 ?
C14 C17 H17A . . 109.5 ?
C14 C17 H17B . . 109.5 ?
H17A C17 H17B . . 109.5 ?
C14 C17 H17C . . 109.5 ?
H17A C17 H17C . . 109.5 ?
H17B C17 H17C . . 109.5 ?
N2 C21 C22 . . 119.67(18) ?
N2 C21 H21 . . 120.2 ?
C22 C21 H21 . . 120.2 ?
C21 C22 C23 . . 119.2(2) ?
C21 C22 H22 . . 120.4 ?
C23 C22 H22 . . 120.4 ?
C22 C23 C24 . . 119.8(2) ?
C22 C23 H23 . . 120.1 ?
C24 C23 H23 . . 120.1 ?
C25 C24 C23 . . 118.95(18) ?
C25 C24 H24 . . 120.5 ?
C23 C24 H24 . . 120.5 ?
N2 C25 C24 . . 119.96(19) ?
N2 C25 H25 . . 120.0 ?
C24 C25 H25 . . 120.0 ?

loop_
_geom_bond_atom_site_label_1
_geom_bond_atom_site_label_2
_geom_bond_site_symmetry_2
_geom_bond_distance
_geom_bond_publ_flag
S1 O12 . 1.4525(14) ?
S1 O13 . 1.4527(14) ?
S1 O11 . 1.4682(14) ?
S1 C11 . 1.7745(19) ?
N2 C21 . 1.330(3) ?
N2 C25 . 1.339(3) ?
N2 H2 . 0.93(3) ?
C11 C12 . 1.385(3) ?
C11 C16 . 1.390(2) ?
C12 C13 . 1.390(3) ?
C12 H12 . 0.9500 ?
C13 C14 . 1.385(3) ?
C13 H13 . 0.9500 ?
C14 C15 . 1.392(3) ?
C14 C17 . 1.516(3) ?
C15 C16 . 1.391(3) ?
C15 H15 . 0.9500 ?
C16 H16 . 0.9500 ?
C17 H17A . 0.9800 ?
C17 H17B . 0.9800 ?
C17 H17C . 0.9800 ?
C21 C22 . 1.373(3) ?
C21 H21 . 0.9500 ?
C22 C23 . 1.380(3) ?
C22 H22 . 0.9500 ?
C23 C24 . 1.381(3) ?
C23 H23 . 0.9500 ?
C24 C25 . 1.368(3) ?
C24 H24 . 0.9500 ?
C25 H25 . 0.9500 ?

loop_
_geom_hbond_atom_site_label_D
_geom_hbond_atom_site_label_H
_geom_hbond_atom_site_label_A
_geom_hbond_site_symmetry_A
_geom_hbond_distance_DH
_geom_hbond_distance_HA
_geom_hbond_distance_DA
_geom_hbond_angle_DHA
_geom_hbond_publ_flag
N2 H2 O11 . 0.93(3) 1.81(3) 2.724(2) 166(3) yes
C21 H21 O13 3_646 0.95 2.41 3.306(2) 157 yes
C22 H22 O12 3_546 0.95 2.36 3.117(2) 136 yes
C24 H24 O13 3_656 0.95 2.35 3.202(2) 149 yes
C25 H25 O12 . 0.95 2.54 3.259(3) 133 yes
C25 H25 O11 3_656 0.95 2.36 3.194(2) 147 yes

loop_
_geom_torsion_atom_site_label_1
_geom_torsion_atom_site_label_2
_geom_torsion_atom_site_label_3
_geom_torsion_atom_site_label_4
_geom_torsion_site_symmetry_1
_geom_torsion_site_symmetry_2
_geom_torsion_site_symmetry_3
_geom_torsion_site_symmetry_4
_geom_torsion
_geom_torsion_publ_flag
O12 S1 C11 C12 . . . . -27.38(17) ?
O13 S1 C11 C12 . . . . -149.35(15) ?
O11 S1 C11 C12 . . . . 91.76(16) ?
O12 S1 C11 C16 . . . . 156.98(15) ?
O13 S1 C11 C16 . . . . 35.00(18) ?
O11 S1 C11 C16 . . . . -83.89(16) ?
C16 C11 C12 C13 . . . . 0.7(3) ?
S1 C11 C12 C13 . . . . -174.98(16) ?
C11 C12 C13 C14 . . . . 1.0(3) ?
C12 C13 C14 C15 . . . . -2.0(3) ?
C12 C13 C14 C17 . . . . 178.4(2) ?
C13 C14 C15 C16 . . . . 1.5(3) ?
C17 C14 C15 C16 . . . . -178.9(2) ?
C12 C11 C16 C15 . . . . -1.2(3) ?
S1 C11 C16 C15 . . . . 174.43(16) ?
C14 C15 C16 C11 . . . . 0.1(3) ?
C25 N2 C21 C22 . . . . 1.0(3) ?
N2 C21 C22 C23 . . . . -1.1(3) ?
C21 C22 C23 C24 . . . . 0.1(4) ?
C22 C23 C24 C25 . . . . 1.1(3) ?
C21 N2 C25 C24 . . . . 0.3(3) ?
C23 C24 C25 N2 . . . . -1.3(3) ?
